data_4350599
loop_
_publ_author_name
'Friese, Seth J.'
'Kucera, Benjamin E.'
'Que, Jr, Lawrence'
'Tolman, William B.'

_publ_section_title
;
 Self-assembly of the 2-His-1-carboxylate facial triad in mononuclear
 iron(II) and zinc(II) models of metalloenzyme active sites.
;
_journal_issue 20
_journal_name_full 'Inorganic chemistry'
_journal_page_first 8003
_journal_page_last 8005
_journal_paper_doi 10.1021/ic061564s
_journal_volume 45
_journal_year 2006
_chemical_formula_moiety 'C12 H28 Cl2 Fe N2'
_chemical_formula_sum 'C12 H28 Cl2 Fe N2'
_chemical_formula_weight 327.11
_chemical_name_common 06064
_space_group_IT_number 15
_space_group_name_Hall '-C 2yc'
_space_group_name_H-M_alt 'C 1 2/c 1'
_symmetry_cell_setting monoclinic
_symmetry_space_group_name_H-M 'C 1 2/c 1'
_atom_sites_solution_hydrogens geom
_atom_sites_solution_primary direct
_atom_sites_solution_secondary difmap
_audit_creation_method SHELXL-97
_cell_angle_alpha 90.00
_cell_angle_beta 92.735(4)
_cell_angle_gamma 90.00
_cell_formula_units_Z 4
_cell_length_a 14.905(3)
_cell_length_b 7.1436(15)
_cell_length_c 15.896(3)
_cell_measurement_reflns_used 2981
_cell_measurement_temperature 173(2)
_cell_measurement_theta_max 25.02
_cell_measurement_theta_min 2.57
_cell_volume 1690.6(6)
_computing_cell_refinement 'SAINT, Bruker'
_computing_data_collection 'SMART, Bruker'
_computing_data_reduction 'SAINT, Bruker'
_computing_molecular_graphics 'SHELXTL, Bruker'
_computing_publication_material 'Bruker SHELXTL'
_computing_structure_refinement 'SHELXL-97 (Sheldrick, 1997)'
_computing_structure_solution 'SHELXS-97 (Sheldrick, 1990)'
_diffrn_ambient_temperature 173(2)
_diffrn_measured_fraction_theta_full 0.997
_diffrn_measured_fraction_theta_max 0.997
_diffrn_measurement_device_type 'Bruker SMART Platform CCD'
_diffrn_measurement_method 'area detector, omega scans per phi'
_diffrn_radiation_monochromator graphite
_diffrn_radiation_source 'normal-focus sealed tube'
_diffrn_radiation_type MoK\a
_diffrn_radiation_wavelength 0.71073
_diffrn_reflns_av_R_equivalents 0.0398
_diffrn_reflns_av_sigmaI/netI 0.0298
_diffrn_reflns_limit_h_max 17
_diffrn_reflns_limit_h_min -17
_diffrn_reflns_limit_k_max 8
_diffrn_reflns_limit_k_min -8
_diffrn_reflns_limit_l_max 18
_diffrn_reflns_limit_l_min -18
_diffrn_reflns_number 7525
_diffrn_reflns_theta_full 25.10
_diffrn_reflns_theta_max 25.10
_diffrn_reflns_theta_min 2.57
_exptl_absorpt_coefficient_mu 1.193
_exptl_absorpt_correction_T_max 0.8900
_exptl_absorpt_correction_T_min 0.5870
_exptl_absorpt_correction_type multi-scan
_exptl_absorpt_process_details 'SADABS, R. Blessing, 1995'
_exptl_crystal_colour colorless
_exptl_crystal_density_diffrn 1.285
_exptl_crystal_density_method 'not measured'
_exptl_crystal_description needle
_exptl_crystal_F_000 696
_exptl_crystal_size_max 0.50
_exptl_crystal_size_mid 0.15
_exptl_crystal_size_min 0.10
_refine_diff_density_max 1.001
_refine_diff_density_min -0.364
_refine_diff_density_rms 0.074
_refine_ls_extinction_method none
_refine_ls_goodness_of_fit_ref 1.032
_refine_ls_hydrogen_treatment riding
_refine_ls_matrix_type full
_refine_ls_number_parameters 82
_refine_ls_number_reflns 1503
_refine_ls_number_restraints 0
_refine_ls_restrained_S_all 1.032
_refine_ls_R_factor_all 0.0498
_refine_ls_R_factor_gt 0.0377
_refine_ls_shift/su_max 0.000
_refine_ls_shift/su_mean 0.000
_refine_ls_structure_factor_coef Fsqd
_refine_ls_weighting_details 'calc w=1/[\s^2^(Fo^2^)+(0.0593P)^2^+2.5695P] where P=(Fo^2^+2Fc^2^)/3'
_refine_ls_weighting_scheme calc
_refine_ls_wR_factor_gt 0.0925
_refine_ls_wR_factor_ref 0.1004
_reflns_number_gt 1265
_reflns_number_total 1503
_reflns_threshold_expression >2sigma(I)
_cod_data_source_file ic061564ssi20060817_032239.cif
_cod_data_source_block 06064a
_cod_depositor_comments
;
The following automatic conversions were performed:

data item '_symmetry_cell_setting' value 'Monoclinic' was changed to
'monoclinic' in accordance with the
/home/saulius/struct/COD-crude-data/automatic-downloads/DataCite-retrospective/ACS/depositions/lib/dictionaries/cif_core.dic
dictionary named 'cif_core.dic' version 2.4.2 last updated on
2011-04-26.

Automatic conversion script
Id: cif_fix_values 6909 2019-04-08 15:41:33Z antanas 
;
_cod_original_sg_symbol_H-M C2/c
_cod_database_code 4350599

loop_
_symmetry_equiv_pos_as_xyz
'x, y, z'
'-x, y, -z+1/2'
'x+1/2, y+1/2, z'
'-x+1/2, y+1/2, -z+1/2'
'-x, -y, -z'
'x, -y, z-1/2'
'-x+1/2, -y+1/2, -z'
'x+1/2, -y+1/2, z-1/2'

loop_
_atom_site_label
_atom_site_type_symbol
_atom_site_fract_x
_atom_site_fract_y
_atom_site_fract_z
_atom_site_U_iso_or_equiv
_atom_site_adp_type
_atom_site_occupancy
_atom_site_symmetry_multiplicity
_atom_site_calc_flag
_atom_site_refinement_flags
Fe1 Fe 0.5000 0.05402(7) 0.7500 0.0250(2) Uani 1 2 d S
Cl1 Cl 0.40001(5) -0.12736(10) 0.67477(5) 0.0369(2) Uani 1 1 d .
N1 N 0.57684(16) 0.2807(3) 0.69660(15) 0.0296(5) Uani 1 1 d .
C1 C 0.5218(2) 0.4527(4) 0.7094(2) 0.0430(8) Uani 1 1 d .
H1A H 0.5609 0.5642 0.7065 0.052 Uiso 1 1 calc R
H1B H 0.4750 0.4621 0.6632 0.052 Uiso 1 1 calc R
C2 C 0.6610(2) 0.3003(5) 0.7515(2) 0.0451(8) Uani 1 1 d .
H2A H 0.6940 0.4118 0.7346 0.068 Uiso 1 1 calc R
H2B H 0.6987 0.1892 0.7453 0.068 Uiso 1 1 calc R
H2C H 0.6454 0.3129 0.8104 0.068 Uiso 1 1 calc R
C3 C 0.5997(2) 0.2536(4) 0.60473(19) 0.0356(7) Uani 1 1 d .
C4 C 0.5126(2) 0.2403(5) 0.5502(2) 0.0410(8) Uani 1 1 d .
H4A H 0.4839 0.3636 0.5467 0.062 Uiso 1 1 calc R
H4B H 0.4720 0.1508 0.5755 0.062 Uiso 1 1 calc R
H4C H 0.5261 0.1979 0.4936 0.062 Uiso 1 1 calc R
C5 C 0.6503(2) 0.0685(5) 0.5973(2) 0.0513(9) Uani 1 1 d .
H5A H 0.7086 0.0775 0.6282 0.077 Uiso 1 1 calc R
H5B H 0.6595 0.0420 0.5379 0.077 Uiso 1 1 calc R
H5C H 0.6151 -0.0327 0.6212 0.077 Uiso 1 1 calc R
C6 C 0.6573(2) 0.4127(5) 0.5724(2) 0.0485(9) Uani 1 1 d .
H6A H 0.7168 0.4094 0.6015 0.073 Uiso 1 1 calc R
H6B H 0.6284 0.5329 0.5832 0.073 Uiso 1 1 calc R
H6C H 0.6638 0.3978 0.5117 0.073 Uiso 1 1 calc R

loop_
_atom_site_aniso_label
_atom_site_aniso_U_11
_atom_site_aniso_U_22
_atom_site_aniso_U_33
_atom_site_aniso_U_23
_atom_site_aniso_U_13
_atom_site_aniso_U_12
Fe1 0.0247(3) 0.0200(3) 0.0305(3) 0.000 0.0024(2) 0.000
Cl1 0.0368(4) 0.0305(4) 0.0429(5) -0.0040(3) -0.0026(3) -0.0055(3)
N1 0.0313(13) 0.0275(13) 0.0302(13) 0.0019(10) 0.0051(10) -0.0009(10)
C1 0.055(2) 0.0176(15) 0.057(2) 0.0060(14) 0.0036(16) -0.0001(14)
C2 0.0382(18) 0.054(2) 0.0422(19) 0.0049(16) -0.0031(15) -0.0184(16)
C3 0.0375(17) 0.0376(17) 0.0326(16) 0.0049(13) 0.0100(13) 0.0041(13)
C4 0.0468(19) 0.0414(19) 0.0348(17) 0.0012(14) 0.0013(14) -0.0033(15)
C5 0.055(2) 0.053(2) 0.047(2) -0.0006(17) 0.0178(17) 0.0180(18)
C6 0.0355(18) 0.062(2) 0.049(2) 0.0160(18) 0.0114(15) -0.0058(16)

loop_
_atom_type_symbol
_atom_type_description
_atom_type_scat_dispersion_real
_atom_type_scat_dispersion_imag
_atom_type_scat_source
C C 0.0033 0.0016 'International Tables Vol C Tables 4.2.6.8 and 6.1.1.4'
H H 0.0000 0.0000 'International Tables Vol C Tables 4.2.6.8 and 6.1.1.4'
N N 0.0061 0.0033 'International Tables Vol C Tables 4.2.6.8 and 6.1.1.4'
Cl Cl 0.1484 0.1585 'International Tables Vol C Tables 4.2.6.8 and 6.1.1.4'
Fe Fe 0.3463 0.8444 'International Tables Vol C Tables 4.2.6.8 and 6.1.1.4'

loop_
_geom_angle_atom_site_label_1
_geom_angle_atom_site_label_2
_geom_angle_atom_site_label_3
_geom_angle
_geom_angle_site_symmetry_1
_geom_angle_site_symmetry_3
N1 Fe1 N1 83.98(13) . 2_656
N1 Fe1 Cl1 106.57(7) . 2_656
N1 Fe1 Cl1 124.25(7) 2_656 2_656
N1 Fe1 Cl1 124.25(7) . .
N1 Fe1 Cl1 106.57(7) 2_656 .
Cl1 Fe1 Cl1 110.44(5) 2_656 .
C1 N1 C2 107.1(3) . .
C1 N1 C3 112.5(2) . .
C2 N1 C3 110.4(2) . .
C1 N1 Fe1 104.76(17) . .
C2 N1 Fe1 106.48(18) . .
C3 N1 Fe1 115.07(18) . .
C1 C1 N1 112.8(2) 2_656 .
C1 C1 H1A 109.0 2_656 .
N1 C1 H1A 109.0 . .
C1 C1 H1B 109.0 2_656 .
N1 C1 H1B 109.0 . .
H1A C1 H1B 107.8 . .
N1 C2 H2A 109.5 . .
N1 C2 H2B 109.5 . .
H2A C2 H2B 109.5 . .
N1 C2 H2C 109.5 . .
H2A C2 H2C 109.5 . .
H2B C2 H2C 109.5 . .
C6 C3 N1 112.5(3) . .
C6 C3 C4 109.4(3) . .
N1 C3 C4 109.1(2) . .
C6 C3 C5 109.3(3) . .
N1 C3 C5 108.4(2) . .
C4 C3 C5 108.1(3) . .
C3 C4 H4A 109.5 . .
C3 C4 H4B 109.5 . .
H4A C4 H4B 109.5 . .
C3 C4 H4C 109.5 . .
H4A C4 H4C 109.5 . .
H4B C4 H4C 109.5 . .
C3 C5 H5A 109.5 . .
C3 C5 H5B 109.5 . .
H5A C5 H5B 109.5 . .
C3 C5 H5C 109.5 . .
H5A C5 H5C 109.5 . .
H5B C5 H5C 109.5 . .
C3 C6 H6A 109.5 . .
C3 C6 H6B 109.5 . .
H6A C6 H6B 109.5 . .
C3 C6 H6C 109.5 . .
H6A C6 H6C 109.5 . .
H6B C6 H6C 109.5 . .

loop_
_geom_bond_atom_site_label_1
_geom_bond_atom_site_label_2
_geom_bond_distance
_geom_bond_site_symmetry_2
Fe1 N1 2.179(2) .
Fe1 N1 2.179(2) 2_656
Fe1 Cl1 2.2715(8) 2_656
Fe1 Cl1 2.2716(8) .
N1 C1 1.497(4) .
N1 C2 1.500(4) .
N1 C3 1.528(4) .
C1 C1 1.471(7) 2_656
C1 H1A 0.9900 .
C1 H1B 0.9900 .
C2 H2A 0.9800 .
C2 H2B 0.9800 .
C2 H2C 0.9800 .
C3 C6 1.528(4) .
C3 C4 1.529(5) .
C3 C5 1.530(4) .
C4 H4A 0.9800 .
C4 H4B 0.9800 .
C4 H4C 0.9800 .
C5 H5A 0.9800 .
C5 H5B 0.9800 .
C5 H5C 0.9800 .
C6 H6A 0.9800 .
C6 H6B 0.9800 .
C6 H6C 0.9800 .

loop_
_geom_torsion_atom_site_label_1
_geom_torsion_atom_site_label_2
_geom_torsion_atom_site_label_3
_geom_torsion_atom_site_label_4
_geom_torsion
_geom_torsion_site_symmetry_1
_geom_torsion_site_symmetry_4
N1 Fe1 N1 C1 -12.67(15) 2_656 .
Cl1 Fe1 N1 C1 -136.66(18) 2_656 .
Cl1 Fe1 N1 C1 93.30(19) . .
N1 Fe1 N1 C2 100.5(2) 2_656 .
Cl1 Fe1 N1 C2 -23.4(2) 2_656 .
Cl1 Fe1 N1 C2 -153.48(18) . .
N1 Fe1 N1 C3 -136.8(2) 2_656 .
Cl1 Fe1 N1 C3 99.24(18) 2_656 .
Cl1 Fe1 N1 C3 -30.8(2) . .
C2 N1 C1 C1 -74.8(4) . 2_656
C3 N1 C1 C1 163.8(3) . 2_656
Fe1 N1 C1 C1 38.0(4) . 2_656
C1 N1 C3 C6 62.8(3) . .
C2 N1 C3 C6 -56.7(3) . .
Fe1 N1 C3 C6 -177.3(2) . .
C1 N1 C3 C4 -58.7(3) . .
C2 N1 C3 C4 -178.3(3) . .
Fe1 N1 C3 C4 61.2(3) . .
C1 N1 C3 C5 -176.2(3) . .
C2 N1 C3 C5 64.2(3) . .
Fe1 N1 C3 C5 -56.3(3) . .
